data_4101049
_journal_name_full 'Journal of the American Chemical Society'
_journal_paper_doi 10.1021/ja0567182
_journal_year 2006
_chemical_formula_moiety 'C32 H27 P1 S1'
_chemical_formula_sum 'C32 H27 P S'
_chemical_formula_weight 474.57
_chemical_name_common LCOF05
_space_group_IT_number 4
_symmetry_cell_setting monoclinic
_symmetry_space_group_name_Hall 'P 2yb'
_symmetry_space_group_name_H-M 'P 1 21 1'
_cell_angle_alpha 90
_cell_angle_beta 105.568(5)
_cell_angle_gamma 90
_cell_formula_units_Z 2
_cell_length_a 9.907(5)
_cell_length_b 10.282(5)
_cell_length_c 12.655(5)
_cell_measurement_temperature 293(2)
_cell_volume 1241.8(10)
_diffrn_ambient_temperature 293(2)
_exptl_crystal_density_diffrn 1.269
_cod_original_sg_symbol_H-M 'P 21'
_cod_database_code 4101049

loop_
_symmetry_equiv_pos_as_xyz
'x, y, z'
'-x, y+1/2, -z'

loop_
_atom_site_label
_atom_site_type_symbol
_atom_site_fract_x
_atom_site_fract_y
_atom_site_fract_z
_atom_site_U_iso_or_equiv
_atom_site_adp_type
_atom_site_occupancy
_atom_site_symmetry_multiplicity
_atom_site_calc_flag
_atom_site_refinement_flags
_atom_site_disorder_assembly
_atom_site_disorder_group
P1 P 0.34238(5) 0.15460(5) 0.20079(4) 0.04362(15) Uani 1 1 d . . .
S1 S 0.37377(7) 0.32394(6) 0.27208(6) 0.0631(2) Uani 1 1 d . . .
C1 C 0.1744(2) 0.0758(2) 0.18243(17) 0.0457(4) Uani 1 1 d . . .
C2 C 0.1972(2) -0.0465(2) 0.22526(18) 0.0461(5) Uani 1 1 d . . .
C3 C 0.0867(3) -0.1480(2) 0.2190(2) 0.0578(6) Uani 1 1 d . . .
H3A H 0.0618 -0.1853 0.1459 0.069 Uiso 1 1 calc R . .
H3B H 0.0036 -0.1064 0.2300 0.069 Uiso 1 1 calc R . .
C4 C 0.1306(3) -0.2582(3) 0.3029(3) 0.0735(8) Uani 1 1 d . . .
H4A H 0.1319 -0.2267 0.3754 0.088 Uiso 1 1 calc R . .
H4B H 0.0635 -0.3289 0.2844 0.088 Uiso 1 1 calc R . .
C5 C 0.2744(3) -0.3068(2) 0.3029(3) 0.0669(7) Uani 1 1 d . . .
H5A H 0.2750 -0.3316 0.2290 0.080 Uiso 1 1 calc R . .
H5B H 0.2975 -0.3830 0.3494 0.080 Uiso 1 1 calc R . .
C6 C 0.3826(3) -0.2013(2) 0.3446(2) 0.0564(6) Uani 1 1 d . . .
H6A H 0.3906 -0.1859 0.4217 0.068 Uiso 1 1 calc R . .
H6B H 0.4730 -0.2312 0.3383 0.068 Uiso 1 1 calc R . .
C7 C 0.3463(2) -0.0747(2) 0.28241(17) 0.0465(5) Uani 1 1 d . . .
C8 C 0.4393(2) 0.0197(2) 0.27673(17) 0.0454(5) Uani 1 1 d . . .
C9 C 0.5906(2) 0.0241(2) 0.32996(17) 0.0463(5) Uani 1 1 d . . .
C10 C 0.6486(2) -0.0266(3) 0.43516(18) 0.0553(6) Uani 1 1 d . . .
H10 H 0.5895 -0.0629 0.4732 0.066 Uiso 1 1 calc R . .
C11 C 0.7903(3) -0.0243(3) 0.48372(19) 0.0551(5) Uani 1 1 d . . .
H11 H 0.8245 -0.0586 0.5538 0.066 Uiso 1 1 calc R . .
C12 C 0.6837(2) 0.0810(2) 0.27763(18) 0.0502(5) Uani 1 1 d . . .
H12 H 0.6491 0.1190 0.2090 0.060 Uiso 1 1 calc R . .
C13 C 0.8266(2) 0.0814(2) 0.32656(18) 0.0517(5) Uani 1 1 d . . .
H13 H 0.8859 0.1183 0.2890 0.062 Uiso 1 1 calc R . .
C14 C 0.8845(2) 0.0285(2) 0.43040(18) 0.0476(5) Uani 1 1 d . . .
C15 C 1.0379(2) 0.0273(2) 0.48181(18) 0.0500(5) Uani 1 1 d . . .
C16 C 1.1007(3) -0.0651(3) 0.5610(2) 0.0688(7) Uani 1 1 d . . .
H16 H 1.0443 -0.1254 0.5837 0.083 Uiso 1 1 calc R . .
C17 C 1.2434(3) -0.0693(3) 0.6065(3) 0.0740(8) Uani 1 1 d . . .
H17 H 1.2822 -0.1319 0.6588 0.089 Uiso 1 1 calc R . .
C18 C 1.1275(2) 0.1146(2) 0.45109(19) 0.0544(5) Uani 1 1 d . . .
H18 H 1.0900 0.1771 0.3982 0.065 Uiso 1 1 calc R . .
C19 C 1.2710(3) 0.1112(3) 0.4969(2) 0.0586(6) Uani 1 1 d . . .
H19 H 1.3283 0.1714 0.4751 0.070 Uiso 1 1 calc R . .
C20 C 1.3286(3) 0.0195(3) 0.5742(2) 0.0613(6) Uani 1 1 d . . .
H20 H 1.4251 0.0171 0.6049 0.074 Uiso 1 1 calc R . .
C21 C 0.0395(2) 0.1348(2) 0.12417(17) 0.0467(5) Uani 1 1 d . . .
C22 C -0.0623(3) 0.0661(3) 0.0475(2) 0.0589(6) Uani 1 1 d . . .
H22 H -0.0420 -0.0168 0.0268 0.071 Uiso 1 1 calc R . .
C23 C -0.1937(3) 0.1193(3) 0.0015(3) 0.0715(8) Uani 1 1 d . . .
H23 H -0.2614 0.0706 -0.0477 0.086 Uiso 1 1 calc R . .
C24 C -0.2241(3) 0.2420(3) 0.0278(3) 0.0776(9) Uani 1 1 d . . .
H24 H -0.3128 0.2765 -0.0026 0.093 Uiso 1 1 calc R . .
C25 C -0.1235(3) 0.3152(3) 0.0997(3) 0.0734(8) Uani 1 1 d . . .
H25 H -0.1435 0.4001 0.1160 0.088 Uiso 1 1 calc R . .
C26 C 0.0080(3) 0.2625(2) 0.1478(2) 0.0578(6) Uani 1 1 d . . .
H26 H 0.0755 0.3125 0.1960 0.069 Uiso 1 1 calc R . .
C27 C 0.3626(2) 0.1577(2) 0.06277(16) 0.0458(4) Uani 1 1 d . . .
C28 C 0.3143(3) 0.2649(3) -0.0022(2) 0.0670(7) Uani 1 1 d . . .
H28 H 0.2791 0.3360 0.0273 0.080 Uiso 1 1 calc R . .
C29 C 0.3179(4) 0.2675(4) -0.1112(3) 0.0868(10) Uani 1 1 d . . .
H29 H 0.2850 0.3400 -0.1543 0.104 Uiso 1 1 calc R . .
C30 C 0.3697(4) 0.1637(5) -0.1550(2) 0.0830(10) Uani 1 1 d . . .
H30 H 0.3715 0.1658 -0.2281 0.100 Uiso 1 1 calc R . .
C31 C 0.4193(3) 0.0560(3) -0.0919(2) 0.0719(8) Uani 1 1 d . . .
H31 H 0.4552 -0.0142 -0.1220 0.086 Uiso 1 1 calc R . .
C32 C 0.4154(3) 0.0530(2) 0.0174(2) 0.0552(5) Uani 1 1 d . . .
H32 H 0.4484 -0.0198 0.0602 0.066 Uiso 1 1 calc R . .

loop_
_atom_site_aniso_label
_atom_site_aniso_U_11
_atom_site_aniso_U_22
_atom_site_aniso_U_33
_atom_site_aniso_U_23
_atom_site_aniso_U_13
_atom_site_aniso_U_12
P1 0.0436(3) 0.0376(3) 0.0509(3) 0.0002(2) 0.0147(2) -0.0009(2)
S1 0.0685(4) 0.0482(3) 0.0729(4) -0.0121(3) 0.0197(3) -0.0087(3)
C1 0.0455(11) 0.0400(10) 0.0541(11) 0.0000(9) 0.0179(9) 0.0013(9)
C2 0.0453(11) 0.0415(10) 0.0545(12) -0.0010(9) 0.0187(9) -0.0002(9)
C3 0.0562(13) 0.0443(13) 0.0763(15) 0.0058(10) 0.0241(12) -0.0067(10)
C4 0.0714(17) 0.0582(16) 0.091(2) 0.0153(13) 0.0217(15) -0.0155(13)
C5 0.0779(18) 0.0408(12) 0.0805(17) 0.0087(11) 0.0188(14) 0.0012(11)
C6 0.0640(14) 0.0451(13) 0.0614(13) 0.0105(10) 0.0188(11) 0.0068(10)
C7 0.0474(11) 0.0427(11) 0.0519(12) -0.0004(9) 0.0176(9) 0.0026(9)
C8 0.0456(11) 0.0443(11) 0.0482(11) 0.0006(9) 0.0157(9) 0.0026(9)
C9 0.0438(10) 0.0475(11) 0.0483(11) -0.0016(9) 0.0133(8) 0.0023(9)
C10 0.0514(12) 0.0687(15) 0.0489(12) 0.0077(11) 0.0190(10) -0.0001(11)
C11 0.0531(12) 0.0668(15) 0.0455(11) 0.0070(10) 0.0133(9) 0.0024(11)
C12 0.0499(12) 0.0504(12) 0.0495(11) 0.0061(10) 0.0119(9) -0.0019(10)
C13 0.0488(11) 0.0549(13) 0.0530(11) 0.0043(10) 0.0164(9) -0.0027(10)
C14 0.0475(11) 0.0434(11) 0.0521(11) -0.0008(9) 0.0139(9) 0.0010(9)
C15 0.0482(11) 0.0488(12) 0.0510(11) -0.0040(9) 0.0100(9) 0.0008(9)
C16 0.0552(14) 0.0702(17) 0.0735(16) 0.0219(13) 0.0042(12) -0.0075(13)
C17 0.0599(15) 0.0707(18) 0.0801(18) 0.0178(14) -0.0005(13) -0.0015(13)
C18 0.0524(12) 0.0517(13) 0.0581(12) 0.0034(10) 0.0130(10) -0.0004(10)
C19 0.0508(12) 0.0605(15) 0.0641(14) -0.0054(11) 0.0146(10) -0.0071(11)
C20 0.0460(12) 0.0643(15) 0.0693(15) -0.0069(12) 0.0078(11) -0.0012(11)
C21 0.0423(10) 0.0465(12) 0.0553(11) 0.0060(9) 0.0201(8) 0.0024(9)
C22 0.0532(13) 0.0532(13) 0.0678(14) 0.0078(11) 0.0119(11) -0.0004(11)
C23 0.0520(14) 0.0695(18) 0.0839(17) 0.0191(14) 0.0024(12) -0.0052(12)
C24 0.0537(15) 0.0704(18) 0.106(2) 0.0316(16) 0.0178(16) 0.0126(14)
C25 0.0678(17) 0.0587(16) 0.100(2) 0.0196(16) 0.0335(15) 0.0206(14)
C26 0.0545(13) 0.0483(13) 0.0744(16) 0.0091(11) 0.0239(12) 0.0081(10)
C27 0.0407(9) 0.0452(10) 0.0515(10) 0.0010(10) 0.0124(8) -0.0039(9)
C28 0.0770(17) 0.0578(15) 0.0688(15) 0.0137(12) 0.0239(13) 0.0050(13)
C29 0.098(2) 0.092(2) 0.0689(18) 0.0286(18) 0.0200(17) -0.008(2)
C30 0.0811(19) 0.118(3) 0.0543(14) 0.0000(18) 0.0259(13) -0.024(2)
C31 0.0705(17) 0.087(2) 0.0637(15) -0.0211(15) 0.0273(13) -0.0170(15)
C32 0.0529(12) 0.0520(13) 0.0602(13) -0.0051(10) 0.0143(10) -0.0003(10)

loop_
_geom_bond_atom_site_label_1
_geom_bond_atom_site_label_2
_geom_bond_distance
_geom_bond_site_symmetry_2
_geom_bond_publ_flag
P1 C8 1.809(2) . ?
P1 C1 1.809(2) . ?
P1 C27 1.811(2) . ?
P1 S1 1.9472(11) . ?
C1 C2 1.364(3) . ?
C1 C21 1.473(3) . ?
C2 C7 1.489(3) . ?
C2 C3 1.499(3) . ?
C3 C4 1.534(4) . ?
C4 C5 1.509(4) . ?
C5 C6 1.517(4) . ?
C6 C7 1.514(3) . ?
C7 C8 1.354(3) . ?
C8 C9 1.470(3) . ?
C9 C12 1.400(3) . ?
C9 C10 1.401(3) . ?
C10 C11 1.373(3) . ?
C11 C14 1.399(3) . ?
C12 C13 1.384(3) . ?
C13 C14 1.396(3) . ?
C14 C15 1.484(3) . ?
C15 C18 1.389(3) . ?
C15 C16 1.400(3) . ?
C16 C17 1.377(4) . ?
C17 C20 1.377(4) . ?
C18 C19 1.384(3) . ?
C19 C20 1.369(4) . ?
C21 C22 1.389(3) . ?
C21 C26 1.400(3) . ?
C22 C23 1.388(4) . ?
C23 C24 1.359(5) . ?
C24 C25 1.378(5) . ?
C25 C26 1.391(4) . ?
C27 C28 1.382(4) . ?
C27 C32 1.387(3) . ?
C28 C29 1.390(4) . ?
C29 C30 1.364(6) . ?
C30 C31 1.376(5) . ?
C31 C32 1.395(4) . ?
